data_1010701
loop_
_publ_author_name
'Strunz, H.'

_publ_section_title
;
 Isotypie zwischen Skorodit und Norbergit Fe[AsO~4~|(H~2~O)~2~] und
 Mg~3~[SiO~4~|(OH,F)~2~]
;
_journal_coden_ASTM ZEKGAX
_journal_issue 1-6
_journal_name_full
;
 Zeitschrift f\"ur Kristallographie - Crystalline Materials
;
_journal_page_first 513
_journal_page_last 514
_journal_paper_doi 10.1524/zkri.1938.99.1.513
_journal_volume 99
_journal_year 1938
_chemical_formula_structural 'Fe As O4 (H2 O)2'
_chemical_formula_sum 'As Fe H4 O6'
_chemical_name_mineral Scorodite
_chemical_name_systematic 'Iron(III) arsenate hydrate'
_cell_angle_alpha 90
_cell_angle_beta 90
_cell_angle_gamma 90
_cell_formula_units_Z 8
_cell_length_a 8.88
_cell_length_b 10.26
_cell_length_c 9.98
_cell_volume 909.3
_exptl_crystal_density_meas 3.35
_cod_original_formula_sum 'H4 As Fe O6'
_cod_database_code 1010701

loop_
_atom_site_label
_atom_site_fract_x
_atom_site_fract_y
_atom_site_fract_z
? ? ? ?
